data_7203400
loop_
_publ_author_name
'Kamtekar, Kiran T.'
'Wang, Changsheng'
'Bettington, Sylvia'
'Batsanov, Andrei S.'
'Perepichka, Igor F.'
'Bryce, Martin R.'
'Ahn, Jin H.'
'Rabinal, Mohammad'
'Petty, Michael C.'

_publ_section_title
;
 New electroluminescent bipolar compounds for balanced charge-transport
 and tuneable colour in organic light emitting diodes:
 triphenylamine?oxadiazole?fluorene triad molecules
;
_journal_issue 39
_journal_name_full 'Journal of Materials Chemistry'
_journal_page_first 3823
_journal_paper_doi 10.1039/b604543j
_journal_volume 16
_journal_year 2006
_chemical_formula_moiety 'C46 H58 N2 O Si'
_chemical_formula_sum 'C46 H58 N2 O Si'
_chemical_formula_weight 683.03
_chemical_melting_point 417.6(4)
_chemical_name_common
;
2-(4-tert-Butylphenyl)-5-(4-(9,9-dihexyl-2-(trimethylsilyl)-
fluoren-7-yl)phenyl)-1,3,4-oxadiazole
;
_chemical_name_systematic
; 2-(4-tert-Butylphenyl)-5-{4-[9,9-dihexyl-2-(trimethylsilyl)-fluoren-7-
yl]phenyl}-1,3,4-oxadiazole
;
_space_group_IT_number 15
_symmetry_cell_setting monoclinic
_symmetry_space_group_name_Hall '-C 2yc'
_symmetry_space_group_name_H-M 'C 1 2/c 1'
_atom_sites_solution_hydrogens geom
_atom_sites_solution_primary direct
_atom_sites_solution_secondary difmap
_audit_creation_method SHELXL-97
_cell_angle_alpha 90.00
_cell_angle_beta 94.32(1)
_cell_angle_gamma 90.00
_cell_formula_units_Z 8
_cell_length_a 14.695(2)
_cell_length_b 13.3300(14)
_cell_length_c 41.182(5)
_cell_measurement_reflns_used 848
_cell_measurement_temperature 120(2)
_cell_measurement_theta_max 19.24
_cell_measurement_theta_min 10.25
_cell_volume 8044.0(17)
_computing_cell_refinement 'SMART version 5.625 (Bruker, 2001)'
_computing_data_collection 'SMART version 5.625 (Bruker, 2001)'
_computing_data_reduction 'SAINT version 6.02A (Bruker, 2001)'
_computing_molecular_graphics 'SHELXTL version 6.12 (Bruker, 2001)'
_computing_publication_material 'SHELXTL version 6.12 (Bruker, 2001)'
_computing_structure_refinement 'SHELXTL version 6.12 (Bruker, 2001)'
_computing_structure_solution 'SHELXTL version 6.12 (Bruker, 2001)'
_diffrn_ambient_temperature 120(2)
_diffrn_detector_area_resol_mean 5.6
_diffrn_measured_fraction_theta_full 1.000
_diffrn_measured_fraction_theta_max 1.000
_diffrn_measurement_device_type 'Bruker SMART 6K CCD area detector'
_diffrn_measurement_method '\W scans'
_diffrn_radiation_monochromator graphite
_diffrn_radiation_source 'fine-focus sealed tube'
_diffrn_radiation_type MoK\a
_diffrn_radiation_wavelength 0.71073
_diffrn_reflns_av_R_equivalents 0.0778
_diffrn_reflns_av_sigmaI/netI 0.0673
_diffrn_reflns_limit_h_max 17
_diffrn_reflns_limit_h_min -17
_diffrn_reflns_limit_k_max 15
_diffrn_reflns_limit_k_min -15
_diffrn_reflns_limit_l_max 48
_diffrn_reflns_limit_l_min -48
_diffrn_reflns_number 34477
_diffrn_reflns_theta_full 25.00
_diffrn_reflns_theta_max 25.00
_diffrn_reflns_theta_min 1.98
_exptl_absorpt_coefficient_mu 0.094
_exptl_absorpt_correction_type none
_exptl_crystal_colour colourless
_exptl_crystal_density_diffrn 1.128
_exptl_crystal_density_method 'not measured'
_exptl_crystal_description plate
_exptl_crystal_F_000 2960
_exptl_crystal_size_max 0.14
_exptl_crystal_size_mid 0.13
_exptl_crystal_size_min 0.03
_refine_diff_density_max 0.359
_refine_diff_density_min -0.316
_refine_diff_density_rms 0.042
_refine_ls_extinction_method none
_refine_ls_goodness_of_fit_ref 0.938
_refine_ls_hydrogen_treatment constr
_refine_ls_matrix_type full
_refine_ls_number_parameters 467
_refine_ls_number_reflns 7093
_refine_ls_number_restraints 0
_refine_ls_restrained_S_all 0.938
_refine_ls_R_factor_all 0.0911
_refine_ls_R_factor_gt 0.0447
_refine_ls_shift/su_max 0.001
_refine_ls_shift/su_mean 0.000
_refine_ls_structure_factor_coef Fsqd
_refine_ls_weighting_details 'calc w=1/[\s^2^(Fo^2^)+(0.0566P)^2^] where P=(Fo^2^+2Fc^2^)/3'
_refine_ls_weighting_scheme calc
_refine_ls_wR_factor_gt 0.1001
_refine_ls_wR_factor_ref 0.1178
_reflns_number_gt 4312
_reflns_number_total 7093
_reflns_threshold_expression I>2\s(I)
_cod_data_source_file b604543j.txt
_cod_data_source_block (12)
_cod_depositor_comments
;
The following automatic conversions were performed:
'_symmetry_cell_setting' value 'Monoclinic' changed to 'monoclinic'
according to '/home/saulius/struct/CIF-dictionaries/cif_core.dic'
dictionary named 'cif_core.dic' version 2.4.1 from 2010-06-29.

Automatic conversion script
Id: cif_fix_enum 1527 2010-12-29 10:47:43Z saulius 
;
_cod_original_cell_volume 8044(2)
_cod_original_sg_symbol_H-M C2/c
_cod_database_code 7203400

loop_
_symmetry_equiv_pos_as_xyz
'x, y, z'
'-x, y, -z+1/2'
'x+1/2, y+1/2, z'
'-x+1/2, y+1/2, -z+1/2'
'-x, -y, -z'
'x, -y, z-1/2'
'-x+1/2, -y+1/2, -z'
'x+1/2, -y+1/2, z-1/2'

loop_
_atom_site_label
_atom_site_type_symbol
_atom_site_fract_x
_atom_site_fract_y
_atom_site_fract_z
_atom_site_U_iso_or_equiv
_atom_site_adp_type
_atom_site_occupancy
_atom_site_symmetry_multiplicity
_atom_site_calc_flag
_atom_site_refinement_flags
_atom_site_disorder_assembly
_atom_site_disorder_group
Si Si -0.08774(5) 0.27706(5) 0.532489(16) 0.03373(19) Uani 1 1 d . . .
O O 0.74757(10) 0.55596(10) 0.75457(3) 0.0278(4) Uani 1 1 d . . .
N1 N 0.71142(13) 0.71245(14) 0.74123(4) 0.0332(5) Uani 1 1 d . . .
N2 N 0.79884(13) 0.71200(14) 0.75792(4) 0.0336(5) Uani 1 1 d . . .
C1 C 0.05794(15) 0.38443(17) 0.56743(5) 0.0302(5) Uani 1 1 d . . .
H1 H 0.0508 0.4325 0.5504 0.036 Uiso 1 1 d R . .
C2 C 0.00149(15) 0.29937(16) 0.56657(5) 0.0298(5) Uani 1 1 d . . .
C3 C 0.01473(15) 0.23046(17) 0.59211(5) 0.0315(6) Uani 1 1 d . . .
H3 H -0.0228 0.1724 0.5919 0.038 Uiso 1 1 d R . .
C4 C 0.08005(15) 0.24347(16) 0.61760(5) 0.0294(5) Uani 1 1 d . . .
H4 H 0.0874 0.1953 0.6346 0.035 Uiso 1 1 d R . .
C5 C 0.24846(15) 0.31975(16) 0.66934(5) 0.0288(5) Uani 1 1 d . . .
H5 H 0.2241 0.2597 0.6776 0.035 Uiso 1 1 d R . .
C6 C 0.32198(15) 0.36677(16) 0.68573(5) 0.0290(5) Uani 1 1 d . . .
H6 H 0.3479 0.3383 0.7055 0.035 Uiso 1 1 d R . .
C7 C 0.35939(15) 0.45469(16) 0.67418(5) 0.0259(5) Uani 1 1 d . . .
C8 C 0.31935(15) 0.49774(16) 0.64564(5) 0.0273(5) Uani 1 1 d . . .
H8 H 0.3426 0.5588 0.6378 0.033 Uiso 1 1 d R . .
C9 C 0.19484(15) 0.48245(15) 0.59692(5) 0.0258(5) Uani 1 1 d . . .
C10 C 0.12384(15) 0.39913(16) 0.59276(5) 0.0267(5) Uani 1 1 d . . .
C11 C 0.13524(15) 0.32869(16) 0.61789(5) 0.0264(5) Uani 1 1 d . . .
C12 C 0.21082(15) 0.36188(16) 0.64056(5) 0.0254(5) Uani 1 1 d . . .
C13 C 0.24605(15) 0.45149(15) 0.62895(5) 0.0252(5) Uani 1 1 d . . .
C14 C 0.15223(15) 0.58803(16) 0.59846(5) 0.0279(5) Uani 1 1 d . . .
H14A H 0.2021 0.6370 0.6033 0.036 Uiso 1 1 d R . .
H14B H 0.1232 0.6045 0.5766 0.036 Uiso 1 1 d R . .
C15 C 0.08148(16) 0.60263(17) 0.62335(6) 0.0336(6) Uani 1 1 d . . .
H15A H 0.0360 0.5478 0.6210 0.044 Uiso 1 1 d R . .
H15B H 0.1121 0.5986 0.6456 0.044 Uiso 1 1 d R . .
C16 C 0.03233(16) 0.70318(17) 0.61924(6) 0.0365(6) Uani 1 1 d . . .
H16A H 0.0114 0.7118 0.5960 0.047 Uiso 1 1 d R . .
H16B H -0.0225 0.7015 0.6318 0.047 Uiso 1 1 d R . .
C17 C 0.08959(17) 0.79330(18) 0.63008(6) 0.0414(6) Uani 1 1 d . . .
H17A H 0.1500 0.7877 0.6211 0.054 Uiso 1 1 d R . .
H17B H 0.0995 0.7925 0.6541 0.054 Uiso 1 1 d R . .
C18 C 0.04635(18) 0.89360(19) 0.61944(6) 0.0459(7) Uani 1 1 d . . .
H18A H -0.0194 0.8920 0.6232 0.060 Uiso 1 1 d R . .
H18B H 0.0750 0.9478 0.6331 0.060 Uiso 1 1 d R . .
C19 C 0.0566(2) 0.9174(2) 0.58419(7) 0.0663(9) Uani 1 1 d . . .
H19A H 0.1212 0.9277 0.5808 0.082(6) Uiso 1 1 d R . .
H19B H 0.0222 0.9784 0.5781 0.082(6) Uiso 1 1 d R . .
H19C H 0.0329 0.8614 0.5706 0.082(6) Uiso 1 1 d R . .
C20 C 0.25755(16) 0.48123(16) 0.56839(5) 0.0305(6) Uani 1 1 d . . .
H20A H 0.2220 0.5060 0.5486 0.040 Uiso 1 1 d R . .
H20B H 0.3082 0.5291 0.5734 0.040 Uiso 1 1 d R . .
C21 C 0.29832(17) 0.38003(17) 0.56060(5) 0.0352(6) Uani 1 1 d . . .
H21A H 0.2503 0.3280 0.5612 0.046 Uiso 1 1 d R . .
H21B H 0.3470 0.3634 0.5777 0.046 Uiso 1 1 d R . .
C22 C 0.33822(17) 0.37678(18) 0.52746(5) 0.0377(6) Uani 1 1 d . . .
H22A H 0.3861 0.4289 0.5270 0.049 Uiso 1 1 d R . .
H22B H 0.3680 0.3109 0.5250 0.049 Uiso 1 1 d R . .
C23 C 0.26960(18) 0.39289(19) 0.49838(5) 0.0423(6) Uani 1 1 d . . .
H23A H 0.2192 0.3441 0.4997 0.055 Uiso 1 1 d R . .
H23B H 0.2433 0.4610 0.4999 0.055 Uiso 1 1 d R . .
C24 C 0.3088(2) 0.3819(2) 0.46550(6) 0.0495(7) Uani 1 1 d . . .
H24A H 0.3585 0.4315 0.4640 0.064 Uiso 1 1 d R . .
H24B H 0.3358 0.3142 0.4641 0.064 Uiso 1 1 d R . .
C25 C 0.2395(2) 0.3967(2) 0.43682(6) 0.0589(9) Uani 1 1 d . . .
H25A H 0.1875 0.3517 0.4389 0.064(5) Uiso 1 1 d R . .
H25B H 0.2678 0.3816 0.4166 0.064(5) Uiso 1 1 d R . .
H25C H 0.2182 0.4664 0.4363 0.064(5) Uiso 1 1 d R . .
C26 C 0.44242(15) 0.49946(17) 0.69139(5) 0.0273(5) Uani 1 1 d . . .
C27 C 0.45611(16) 0.60284(17) 0.69388(5) 0.0315(6) Uani 1 1 d . . .
H27 H 0.4111 0.6472 0.6844 0.038 Uiso 1 1 d R . .
C28 C 0.53411(16) 0.64151(17) 0.70995(5) 0.0337(6) Uani 1 1 d . . .
H28 H 0.5419 0.7121 0.7116 0.040 Uiso 1 1 d R . .
C29 C 0.60161(15) 0.57796(17) 0.72381(5) 0.0271(5) Uani 1 1 d . . .
C30 C 0.58923(15) 0.47464(16) 0.72122(5) 0.0289(6) Uani 1 1 d . . .
H30 H 0.6346 0.4302 0.7305 0.035 Uiso 1 1 d R . .
C31 C 0.51109(15) 0.43708(17) 0.70524(5) 0.0310(6) Uani 1 1 d . . .
H31 H 0.5036 0.3664 0.7036 0.037 Uiso 1 1 d R . .
C32 C 0.68464(15) 0.62014(16) 0.73971(5) 0.0268(5) Uani 1 1 d . . .
C33 C 0.81720(15) 0.61935(16) 0.76513(5) 0.0278(5) Uani 1 1 d . . .
C34 C 0.89916(15) 0.57687(16) 0.78184(5) 0.0269(5) Uani 1 1 d . . .
C35 C 0.97420(16) 0.63790(17) 0.78922(5) 0.0316(6) Uani 1 1 d . . .
H35 H 0.9715 0.7068 0.7833 0.038 Uiso 1 1 d R . .
C36 C 1.05261(16) 0.60024(17) 0.80506(5) 0.0309(6) Uani 1 1 d . . .
H36 H 1.1032 0.6437 0.8098 0.037 Uiso 1 1 d R . .
C37 C 1.05973(15) 0.49965(17) 0.81438(5) 0.0270(5) Uani 1 1 d . . .
C38 C 0.98314(15) 0.43923(17) 0.80681(5) 0.0312(6) Uani 1 1 d . . .
H38 H 0.9854 0.3706 0.8130 0.037 Uiso 1 1 d R . .
C39 C 0.90440(16) 0.47614(16) 0.79066(5) 0.0302(6) Uani 1 1 d . . .
H39 H 0.8540 0.4329 0.7856 0.036 Uiso 1 1 d R . .
C40 C 1.14626(15) 0.45373(17) 0.83100(5) 0.0326(6) Uani 1 1 d . . .
C41 C 1.18377(16) 0.37645(18) 0.80782(6) 0.0388(6) Uani 1 1 d . . .
H41A H 1.1384 0.3234 0.8032 0.048(4) Uiso 1 1 d R . .
H41B H 1.2400 0.3470 0.8180 0.048(4) Uiso 1 1 d R . .
H41C H 1.1969 0.4095 0.7874 0.048(4) Uiso 1 1 d R . .
C42 C 1.12520(17) 0.4017(2) 0.86269(6) 0.0505(8) Uani 1 1 d . . .
H42A H 1.1022 0.4511 0.8777 0.059(5) Uiso 1 1 d R . .
H42B H 1.1810 0.3709 0.8727 0.059(5) Uiso 1 1 d R . .
H42C H 1.0789 0.3497 0.8580 0.059(5) Uiso 1 1 d R . .
C43 C 1.22023(16) 0.53328(19) 0.83914(6) 0.0421(7) Uani 1 1 d . . .
H43A H 1.2370 0.5651 0.8190 0.045(4) Uiso 1 1 d R . .
H43B H 1.2741 0.5013 0.8501 0.045(4) Uiso 1 1 d R . .
H43C H 1.1967 0.5842 0.8535 0.045(4) Uiso 1 1 d R . .
C44 C -0.07470(18) 0.14845(19) 0.51604(6) 0.0466(7) Uani 1 1 d . . .
H44A H -0.0186 0.1448 0.5046 0.069(5) Uiso 1 1 d R . .
H44B H -0.1272 0.1327 0.5008 0.069(5) Uiso 1 1 d R . .
H44C H -0.0714 0.1000 0.5340 0.069(5) Uiso 1 1 d R . .
C45 C -0.07550(19) 0.3708(2) 0.49986(6) 0.0517(8) Uani 1 1 d . . .
H45A H -0.0808 0.4385 0.5088 0.076(5) Uiso 1 1 d R . .
H45B H -0.1236 0.3605 0.4824 0.076(5) Uiso 1 1 d R . .
H45C H -0.0156 0.3631 0.4911 0.076(5) Uiso 1 1 d R . .
C46 C -0.20238(17) 0.2887(2) 0.54869(6) 0.0485(7) Uani 1 1 d . . .
H46A H -0.2055 0.2446 0.5676 0.081(6) Uiso 1 1 d R . .
H46B H -0.2495 0.2692 0.5318 0.081(6) Uiso 1 1 d R . .
H46C H -0.2123 0.3583 0.5552 0.081(6) Uiso 1 1 d R . .

loop_
_atom_site_aniso_label
_atom_site_aniso_U_11
_atom_site_aniso_U_22
_atom_site_aniso_U_33
_atom_site_aniso_U_23
_atom_site_aniso_U_13
_atom_site_aniso_U_12
Si 0.0377(4) 0.0328(4) 0.0306(4) 0.0017(3) 0.0022(3) -0.0072(3)
O 0.0324(9) 0.0246(8) 0.0262(8) 0.0014(7) 0.0011(7) -0.0013(7)
N1 0.0414(12) 0.0286(12) 0.0295(11) 0.0033(9) 0.0010(9) 0.0008(10)
N2 0.0420(13) 0.0275(12) 0.0306(11) 0.0031(9) -0.0008(9) -0.0004(9)
C1 0.0373(14) 0.0302(13) 0.0234(12) 0.0040(10) 0.0045(10) -0.0023(11)
C2 0.0347(14) 0.0288(13) 0.0269(13) -0.0001(10) 0.0080(10) -0.0025(11)
C3 0.0366(14) 0.0265(13) 0.0320(13) 0.0007(11) 0.0072(11) -0.0039(11)
C4 0.0384(14) 0.0241(13) 0.0269(13) 0.0047(10) 0.0096(11) -0.0002(11)
C5 0.0361(14) 0.0236(12) 0.0278(13) 0.0044(10) 0.0085(10) 0.0033(11)
C6 0.0340(14) 0.0297(13) 0.0236(12) 0.0051(10) 0.0042(10) 0.0078(11)
C7 0.0320(14) 0.0250(13) 0.0215(12) -0.0006(10) 0.0073(10) 0.0084(10)
C8 0.0358(14) 0.0211(12) 0.0260(12) 0.0002(10) 0.0083(10) 0.0028(10)
C9 0.0350(14) 0.0231(12) 0.0197(11) 0.0034(9) 0.0036(10) -0.0013(10)
C10 0.0330(13) 0.0248(12) 0.0229(12) 0.0005(10) 0.0063(10) -0.0001(10)
C11 0.0332(14) 0.0254(12) 0.0215(12) -0.0001(10) 0.0082(10) 0.0039(10)
C12 0.0312(13) 0.0236(12) 0.0223(12) 0.0010(10) 0.0077(10) 0.0045(10)
C13 0.0312(13) 0.0236(12) 0.0215(12) -0.0005(10) 0.0058(10) 0.0042(10)
C14 0.0337(14) 0.0277(13) 0.0223(12) 0.0034(10) 0.0021(10) -0.0016(10)
C15 0.0377(15) 0.0305(14) 0.0336(13) 0.0056(11) 0.0090(11) 0.0009(11)
C16 0.0327(14) 0.0389(15) 0.0389(14) 0.0065(12) 0.0088(11) 0.0020(11)
C17 0.0417(16) 0.0408(16) 0.0420(15) -0.0057(12) 0.0062(12) 0.0025(12)
C18 0.0431(16) 0.0380(16) 0.0578(18) -0.0039(13) 0.0128(13) 0.0055(13)
C19 0.073(2) 0.051(2) 0.078(2) 0.0242(17) 0.0274(18) 0.0138(16)
C20 0.0410(15) 0.0271(13) 0.0243(12) 0.0008(10) 0.0088(10) -0.0027(11)
C21 0.0447(16) 0.0311(14) 0.0310(13) 0.0020(11) 0.0104(11) -0.0023(11)
C22 0.0446(16) 0.0345(14) 0.0349(14) -0.0033(11) 0.0084(12) 0.0002(12)
C23 0.0571(18) 0.0367(15) 0.0341(14) -0.0018(12) 0.0092(12) 0.0025(13)
C24 0.078(2) 0.0409(16) 0.0311(15) -0.0022(12) 0.0127(14) -0.0070(14)
C25 0.104(3) 0.0410(17) 0.0321(15) 0.0003(13) 0.0066(16) 0.0120(16)
C26 0.0329(14) 0.0299(13) 0.0195(11) 0.0014(10) 0.0050(10) 0.0052(11)
C27 0.0391(15) 0.0292(14) 0.0258(12) 0.0025(10) -0.0006(11) 0.0077(11)
C28 0.0491(16) 0.0232(13) 0.0283(13) -0.0011(10) -0.0007(12) 0.0022(11)
C29 0.0341(14) 0.0291(13) 0.0186(11) 0.0005(10) 0.0058(10) 0.0039(10)
C30 0.0307(14) 0.0289(14) 0.0273(12) 0.0046(10) 0.0036(10) 0.0045(10)
C31 0.0384(15) 0.0224(12) 0.0324(13) 0.0021(10) 0.0052(11) 0.0018(11)
C32 0.0374(14) 0.0254(13) 0.0179(11) 0.0038(10) 0.0047(10) 0.0051(11)
C33 0.0379(15) 0.0255(13) 0.0206(12) -0.0016(10) 0.0067(10) -0.0046(11)
C34 0.0345(14) 0.0271(13) 0.0195(11) -0.0001(10) 0.0057(10) -0.0014(10)
C35 0.0449(16) 0.0223(13) 0.0278(13) 0.0001(10) 0.0033(11) -0.0067(11)
C36 0.0334(14) 0.0334(14) 0.0264(12) -0.0052(11) 0.0046(10) -0.0087(11)
C37 0.0322(14) 0.0297(13) 0.0201(11) -0.0029(10) 0.0081(10) -0.0023(11)
C38 0.0385(15) 0.0231(12) 0.0322(13) 0.0020(10) 0.0035(11) -0.0013(11)
C39 0.0337(14) 0.0275(13) 0.0293(13) 0.0019(10) 0.0015(10) -0.0063(11)
C40 0.0314(14) 0.0386(15) 0.0282(13) 0.0017(11) 0.0054(10) -0.0021(11)
C41 0.0362(15) 0.0354(15) 0.0454(15) 0.0005(12) 0.0063(12) 0.0025(11)
C42 0.0353(16) 0.075(2) 0.0410(16) 0.0186(15) 0.0039(12) 0.0046(14)
C43 0.0347(15) 0.0477(16) 0.0436(15) -0.0060(13) 0.0004(12) -0.0017(12)
C44 0.0502(18) 0.0480(17) 0.0412(16) -0.0050(13) 0.0014(13) -0.0044(13)
C45 0.0530(18) 0.0578(18) 0.0420(16) 0.0115(14) -0.0108(13) -0.0169(14)
C46 0.0420(16) 0.0529(18) 0.0507(17) -0.0075(14) 0.0031(13) -0.0060(13)

loop_
_atom_type_symbol
_atom_type_description
_atom_type_scat_dispersion_real
_atom_type_scat_dispersion_imag
_atom_type_scat_source
C C 0.0033 0.0016 'International Tables Vol C Tables 4.2.6.8 and 6.1.1.4'
H H 0.0000 0.0000 'International Tables Vol C Tables 4.2.6.8 and 6.1.1.4'
N N 0.0061 0.0033 'International Tables Vol C Tables 4.2.6.8 and 6.1.1.4'
O O 0.0106 0.0060 'International Tables Vol C Tables 4.2.6.8 and 6.1.1.4'
Si Si 0.0817 0.0704 'International Tables Vol C Tables 4.2.6.8 and 6.1.1.4'

loop_
_exptl_crystal_face_index_h
_exptl_crystal_face_index_k
_exptl_crystal_face_index_l
_exptl_crystal_face_perp_dist
-1.00 -1.00 1.00 0.0650
1.00 1.00 -1.00 0.0650
1.00 -1.00 0.00 0.0700
-1.00 1.00 0.00 0.0700
0.00 0.00 1.00 0.0150
0.00 0.00 -1.00 0.0150

loop_
_geom_angle_atom_site_label_1
_geom_angle_atom_site_label_2
_geom_angle_atom_site_label_3
_geom_angle
_geom_angle_site_symmetry_1
_geom_angle_site_symmetry_3
_geom_angle_publ_flag
C45 Si C44 109.84(13) . . ?
C45 Si C46 110.06(13) . . ?
C44 Si C46 109.13(12) . . ?
C45 Si C2 109.62(11) . . ?
C44 Si C2 109.54(11) . . ?
C46 Si C2 108.64(11) . . ?
C32 O C33 102.66(16) . . ?
C32 N1 N2 106.40(17) . . ?
C33 N2 N1 106.41(18) . . ?
C10 C1 C2 120.8(2) . . ?
C3 C2 C1 117.6(2) . . ?
C3 C2 Si 120.63(17) . . ?
C1 C2 Si 121.80(16) . . ?
C4 C3 C2 122.6(2) . . ?
C3 C4 C11 118.7(2) . . ?
C6 C5 C12 118.7(2) . . ?
C5 C6 C7 122.0(2) . . ?
C6 C7 C8 118.7(2) . . ?
C6 C7 C26 120.33(19) . . ?
C8 C7 C26 120.9(2) . . ?
C13 C8 C7 120.0(2) . . ?
C10 C9 C13 100.89(16) . . ?
C10 C9 C14 113.11(18) . . ?
C13 C9 C14 112.73(17) . . ?
C10 C9 C20 110.41(17) . . ?
C13 C9 C20 111.76(18) . . ?
C14 C9 C20 107.90(17) . . ?
C1 C10 C11 120.1(2) . . ?
C1 C10 C9 128.49(19) . . ?
C11 C10 C9 111.30(18) . . ?
C4 C11 C10 120.2(2) . . ?
C4 C11 C12 131.6(2) . . ?
C10 C11 C12 108.16(19) . . ?
C5 C12 C13 120.2(2) . . ?
C5 C12 C11 131.0(2) . . ?
C13 C12 C11 108.80(18) . . ?
C8 C13 C12 120.42(19) . . ?
C8 C13 C9 128.8(2) . . ?
C12 C13 C9 110.79(18) . . ?
C15 C14 C9 116.27(18) . . ?
C16 C15 C14 112.21(19) . . ?
C17 C16 C15 114.6(2) . . ?
C16 C17 C18 113.5(2) . . ?
C19 C18 C17 113.0(2) . . ?
C21 C20 C9 115.87(18) . . ?
C20 C21 C22 113.45(19) . . ?
C23 C22 C21 115.0(2) . . ?
C24 C23 C22 114.5(2) . . ?
C25 C24 C23 113.9(2) . . ?
C27 C26 C31 117.6(2) . . ?
C27 C26 C7 122.63(19) . . ?
C31 C26 C7 119.8(2) . . ?
C28 C27 C26 120.9(2) . . ?
C27 C28 C29 120.6(2) . . ?
C30 C29 C28 119.0(2) . . ?
C30 C29 C32 121.2(2) . . ?
C28 C29 C32 119.8(2) . . ?
C31 C30 C29 119.8(2) . . ?
C30 C31 C26 122.1(2) . . ?
N1 C32 O 112.34(19) . . ?
N1 C32 C29 129.2(2) . . ?
O C32 C29 118.38(19) . . ?
N2 C33 O 112.18(19) . . ?
N2 C33 C34 129.1(2) . . ?
O C33 C34 118.73(19) . . ?
C35 C34 C39 118.8(2) . . ?
C35 C34 C33 119.4(2) . . ?
C39 C34 C33 121.8(2) . . ?
C36 C35 C34 120.9(2) . . ?
C35 C36 C37 121.6(2) . . ?
C36 C37 C38 116.7(2) . . ?
C36 C37 C40 123.4(2) . . ?
C38 C37 C40 119.9(2) . . ?
C39 C38 C37 122.2(2) . . ?
C38 C39 C34 119.8(2) . . ?
C37 C40 C42 110.44(19) . . ?
C37 C40 C41 108.44(18) . . ?
C42 C40 C41 109.3(2) . . ?
C37 C40 C43 111.88(19) . . ?
C42 C40 C43 108.19(19) . . ?
C41 C40 C43 108.50(19) . . ?

loop_
_geom_bond_atom_site_label_1
_geom_bond_atom_site_label_2
_geom_bond_distance
_geom_bond_site_symmetry_2
_geom_bond_publ_flag
Si C45 1.854(3) . ?
Si C44 1.859(3) . ?
Si C46 1.865(3) . ?
Si C2 1.871(2) . ?
O C32 1.370(2) . ?
O C33 1.372(3) . ?
N1 C32 1.292(3) . ?
N1 N2 1.411(2) . ?
N2 C33 1.294(3) . ?
C1 C10 1.383(3) . ?
C1 C2 1.404(3) . ?
C2 C3 1.399(3) . ?
C3 C4 1.379(3) . ?
C4 C11 1.395(3) . ?
C5 C6 1.381(3) . ?
C5 C12 1.388(3) . ?
C6 C7 1.393(3) . ?
C7 C8 1.398(3) . ?
C7 C26 1.489(3) . ?
C8 C13 1.379(3) . ?
C9 C10 1.525(3) . ?
C9 C13 1.525(3) . ?
C9 C14 1.544(3) . ?
C9 C20 1.547(3) . ?
C10 C11 1.398(3) . ?
C11 C12 1.465(3) . ?
C12 C13 1.400(3) . ?
C14 C15 1.526(3) . ?
C15 C16 1.526(3) . ?
C16 C17 1.515(3) . ?
C17 C18 1.530(3) . ?
C18 C19 1.504(4) . ?
C20 C21 1.520(3) . ?
C21 C22 1.526(3) . ?
C22 C23 1.522(3) . ?
C23 C24 1.518(3) . ?
C24 C25 1.513(3) . ?
C26 C27 1.395(3) . ?
C26 C31 1.396(3) . ?
C27 C28 1.380(3) . ?
C28 C29 1.393(3) . ?
C29 C30 1.392(3) . ?
C29 C32 1.454(3) . ?
C30 C31 1.374(3) . ?
C33 C34 1.456(3) . ?
C34 C35 1.386(3) . ?
C34 C39 1.392(3) . ?
C35 C36 1.375(3) . ?
C36 C37 1.396(3) . ?
C37 C38 1.400(3) . ?
C37 C40 1.526(3) . ?
C38 C39 1.381(3) . ?
C40 C42 1.530(3) . ?
C40 C41 1.535(3) . ?
C40 C43 1.537(3) . ?

loop_
_geom_torsion_atom_site_label_1
_geom_torsion_atom_site_label_2
_geom_torsion_atom_site_label_3
_geom_torsion_atom_site_label_4
_geom_torsion
_geom_torsion_site_symmetry_1
_geom_torsion_site_symmetry_2
_geom_torsion_site_symmetry_3
_geom_torsion_site_symmetry_4
_geom_torsion_publ_flag
C45 Si C2 C1 8.2(2) . . . . ?
C8 C7 C26 C27 37.7(3) . . . . ?
C28 C29 C32 N1 -6.1(4) . . . . ?
N2 C33 C34 C35 -6.7(4) . . . . ?
C36 C37 C40 C43 5.6(3) . . . . ?
C19 C18 C17 C16 -77.7(3) . . . . ?
C18 C17 C16 C15 168.2(2) . . . . ?
C17 C16 C15 C14 -72.7(3) . . . . ?
C16 C15 C14 C9 -170.61(19) . . . . ?
C15 C14 C9 C20 175.08(18) . . . . ?
C14 C9 C20 C21 -173.81(19) . . . . ?
C9 C20 C21 C22 164.89(19) . . . . ?
C20 C21 C22 C23 -63.1(3) . . . . ?
C21 C22 C23 C24 -175.7(2) . . . . ?
C22 C23 C24 C25 179.2(2) . . . . ?

loop_
_cod_related_entry_id
_cod_related_entry_database
_cod_related_entry_code
1 ChemSpider 21143222
